data_4510668
loop_
_publ_author_name
'Chakraborty, Sourav'
'Arunachalam, M.'
'Bose, Purnandhu'
'Ghosh, Pradyut'

_publ_section_title
;
 Binding Studies on an Arene-Capped Bicyclic Cyclophane with \p-Rich
 Neutral Guests and Anions
;
_journal_issue 7
_journal_name_full 'Crystal Growth &amp; Design'
_journal_page_first 3208
_journal_paper_doi 10.1021/cg400597e
_journal_volume 13
_journal_year 2013
_chemical_formula_sum 'C52 H66 N8'
_chemical_formula_weight 803.13
_chemical_name_systematic
; 
 ? 
;
_space_group_IT_number 2
_symmetry_cell_setting triclinic
_symmetry_space_group_name_Hall '-P 1'
_symmetry_space_group_name_H-M 'P -1'
_atom_sites_solution_hydrogens geom
_atom_sites_solution_primary direct
_atom_sites_solution_secondary difmap
_audit_creation_method SHELXL-97
_cell_angle_alpha 75.1730(10)
_cell_angle_beta 75.9230(10)
_cell_angle_gamma 70.7490(10)
_cell_formula_units_Z 4
_cell_length_a 13.8582(9)
_cell_length_b 16.7514(11)
_cell_length_c 21.7956(14)
_cell_measurement_temperature 100(2)
_cell_volume 4547.3(5)
_computing_cell_refinement 'BRUKER SMART'
_computing_data_collection 'BRUKER SMART'
_computing_data_reduction 'BRUKER SAINT'
_computing_molecular_graphics ORTEP,PLATON
_computing_publication_material 'SHELXL-97 (Sheldrick, 1997)'
_computing_structure_refinement 'SHELXL-97 (Sheldrick, 1997)'
_computing_structure_solution 'SHELXS-97 (Sheldrick, 1990)'
_diffrn_ambient_temperature 100(2)
_diffrn_measured_fraction_theta_full 0.993
_diffrn_measured_fraction_theta_max 0.993
_diffrn_measurement_device_type 'BRUKER SMART APEX CCD DIFFRACTOMETER'
_diffrn_measurement_method 'OMEGA-PHI SCAN'
_diffrn_radiation_monochromator graphite
_diffrn_radiation_source 'fine-focus sealed tube'
_diffrn_radiation_type MoK\a
_diffrn_radiation_wavelength 0.71073
_diffrn_reflns_av_R_equivalents 0.0370
_diffrn_reflns_av_sigmaI/netI 0.0619
_diffrn_reflns_limit_h_max 16
_diffrn_reflns_limit_h_min -16
_diffrn_reflns_limit_k_max 19
_diffrn_reflns_limit_k_min -19
_diffrn_reflns_limit_l_max 25
_diffrn_reflns_limit_l_min -25
_diffrn_reflns_number 32762
_diffrn_reflns_theta_full 25.00
_diffrn_reflns_theta_max 25.00
_diffrn_reflns_theta_min 1.31
_exptl_absorpt_coefficient_mu 0.070
_exptl_crystal_colour COLOURLESS
_exptl_crystal_density_diffrn 1.173
_exptl_crystal_density_method 'not measured'
_exptl_crystal_description PLATES
_exptl_crystal_F_000 1736
_exptl_crystal_size_max 0.60
_exptl_crystal_size_mid 0.20
_exptl_crystal_size_min 0.12
_refine_diff_density_max 1.808
_refine_diff_density_min -0.867
_refine_diff_density_rms 0.067
_refine_ls_extinction_method none
_refine_ls_goodness_of_fit_ref 1.079
_refine_ls_hydrogen_treatment mixed
_refine_ls_matrix_type fullcycle
_refine_ls_number_parameters 1145
_refine_ls_number_reflns 15906
_refine_ls_number_restraints 0
_refine_ls_restrained_S_all 1.079
_refine_ls_R_factor_all 0.1162
_refine_ls_R_factor_gt 0.0924
_refine_ls_shift/su_max 0.010
_refine_ls_shift/su_mean 0.003
_refine_ls_structure_factor_coef Fsqd
_refine_ls_weighting_details 'w=1/[\s^2^(Fo^2^)+(0.0900P)^2^+8.4748P] where P=(Fo^2^+2Fc^2^)/3'
_refine_ls_weighting_scheme calc
_refine_ls_wR_factor_gt 0.2153
_refine_ls_wR_factor_ref 0.2308
_reflns_number_gt 12269
_reflns_number_total 15906
_reflns_threshold_expression >2sigma(I)
_cod_data_source_file cg400597e_si_002.cif
_cod_data_source_block ACN
_cod_depositor_comments
;
The following automatic conversions were performed:

'_symmetry_cell_setting' value 'TRICLINIC' changed to 'triclinic'
according to
/usr/data/users/saulius/automatic-downloads/retrospective/ACS/lib/dictionaries/cif_core.dic
dictionary named 'cif_core.dic' version 2.4.2 from 2011-04-26.

Automatic conversion script
Id: cif_fix_values 2281 2013-09-26 08:29:07Z andrius 

The following automatic conversions were performed:

'_refine_ls_weighting_scheme' value 'calc
w=1/[\s^2^(Fo^2^)+(0.0900P)^2^+8.4748P] where P=(Fo^2^+2Fc^2^)/3' was
changed to 'calc'. New tag '_refine_ls_weighting_details' was
created. The value of the new tag was set to
'w=1/[\s^2^(Fo^2^)+(0.0900P)^2^+8.4748P] where P=(Fo^2^+2Fc^2^)/3'.

Automatic conversion script
Id: cif_fix_values 3143 2015-03-26 13:38:13Z robertas 
;
_cod_original_sg_symbol_H-M P-1
_cod_database_code 4510668

loop_
_symmetry_equiv_pos_as_xyz
'x, y, z'
'-x, -y, -z'

loop_
_atom_site_label
_atom_site_type_symbol
_atom_site_fract_x
_atom_site_fract_y
_atom_site_fract_z
_atom_site_U_iso_or_equiv
_atom_site_adp_type
_atom_site_occupancy
_atom_site_calc_flag
_atom_site_refinement_flags
N7 N 0.7001(3) 0.3442(2) 0.48288(18) 0.0360(9) Uani 1 d .
H7X H 0.681(4) 0.380(3) 0.460(2) 0.050(17) Uiso 1 d .
N8 N 0.5913(3) 0.3791(2) 0.27290(17) 0.0353(8) Uani 1 d .
H8X H 0.609(4) 0.398(4) 0.293(3) 0.065(19) Uiso 1 d .
N9 N 0.5124(3) 0.7734(2) 0.25666(16) 0.0301(8) Uani 1 d .
H9X H 0.561(5) 0.790(4) 0.250(3) 0.10(3) Uiso 1 d .
N10 N 0.6836(2) 0.7250(2) 0.43980(15) 0.0272(7) Uani 1 d .
H10X H 0.720(3) 0.733(2) 0.4019(19) 0.021(10) Uiso 1 d .
N11 N 0.9161(2) 0.5485(2) 0.12742(15) 0.0252(7) Uani 1 d .
H11X H 0.906(3) 0.508(3) 0.155(2) 0.032(12) Uiso 1 d .
N12 N 1.0659(2) 0.4599(2) 0.32640(13) 0.0226(6) Uani 1 d .
H12X H 1.028(3) 0.431(3) 0.3191(19) 0.032(11) Uiso 1 d .
C49 C 0.7994(3) 0.4339(2) 0.49568(16) 0.0245(8) Uani 1 d .
C50 C 0.7502(3) 0.5199(2) 0.50039(16) 0.0242(8) Uani 1 d .
C51 C 0.8038(3) 0.5821(2) 0.47366(16) 0.0236(8) Uani 1 d .
C52 C 0.9031(3) 0.5592(2) 0.43787(16) 0.0229(8) Uani 1 d .
C53 C 0.9524(3) 0.4728(2) 0.43241(15) 0.0226(8) Uani 1 d .
C54 C 0.9008(3) 0.4100(2) 0.46093(16) 0.0253(8) Uani 1 d .
C55 C 0.6380(3) 0.5476(3) 0.53392(19) 0.0342(9) Uani 1 d .
H55A H 0.6007 0.5117 0.5279 0.051 Uiso 1 calc R
H55B H 0.6064 0.6066 0.5159 0.051 Uiso 1 calc R
H55C H 0.6359 0.5419 0.5791 0.051 Uiso 1 calc R
C56 C 0.9603(3) 0.6256(2) 0.40367(18) 0.0298(8) Uani 1 d .
H56A H 0.9115 0.6819 0.3982 0.045 Uiso 1 calc R
H56B H 0.9967 0.6130 0.3622 0.045 Uiso 1 calc R
H56C H 1.0091 0.6241 0.4289 0.045 Uiso 1 calc R
C57 C 0.9548(3) 0.3169(2) 0.4552(2) 0.0366(10) Uani 1 d .
H57A H 0.9921 0.3143 0.4121 0.055 Uiso 1 calc R
H57B H 0.9041 0.2858 0.4648 0.055 Uiso 1 calc R
H57C H 1.0025 0.2914 0.4850 0.055 Uiso 1 calc R
C58 C 0.7435(3) 0.3665(2) 0.52814(18) 0.0303(9) Uani 1 d .
H58A H 0.7917 0.3152 0.5479 0.036 Uiso 1 calc R
H58B H 0.6882 0.3880 0.5620 0.036 Uiso 1 calc R
C59 C 0.6364(3) 0.2851(3) 0.5135(2) 0.0348(9) Uani 1 d .
H59A H 0.5692 0.3167 0.5340 0.042 Uiso 1 calc R
H59B H 0.6699 0.2410 0.5464 0.042 Uiso 1 calc R
C60 C 0.6219(3) 0.2436(2) 0.4646(2) 0.0331(9) Uani 1 d .
C61 C 0.6483(3) 0.1550(2) 0.4724(2) 0.0351(10) Uani 1 d .
H61 H 0.6736 0.1206 0.5092 0.042 Uiso 1 calc R
C62 C 0.6376(3) 0.1174(3) 0.4265(2) 0.0445(12) Uani 1 d .
H62 H 0.6544 0.0577 0.4329 0.053 Uiso 1 calc R
C63 C 0.6021(3) 0.1675(3) 0.3706(2) 0.0435(11) Uani 1 d .
H63 H 0.5965 0.1413 0.3393 0.052 Uiso 1 calc R
C64 C 0.5748(3) 0.2573(3) 0.3614(2) 0.0403(10) Uani 1 d .
C66 C 0.5372(4) 0.3145(3) 0.3014(2) 0.0475(11) Uani 1 d .
H66A H 0.5465 0.2794 0.2701 0.057 Uiso 1 calc R
H66B H 0.4636 0.3428 0.3118 0.057 Uiso 1 calc R
C65 C 0.5846(3) 0.2938(2) 0.4091(2) 0.0343(9) Uani 1 d .
H65 H 0.5656 0.3535 0.4038 0.041 Uiso 1 calc R
C67 C 0.5550(3) 0.4357(3) 0.21533(19) 0.0340(9) Uani 1 d .
H67A H 0.4798 0.4553 0.2237 0.041 Uiso 1 calc R
H67B H 0.5763 0.4036 0.1807 0.041 Uiso 1 calc R
C68 C 0.5966(3) 0.5134(2) 0.19390(17) 0.0267(8) Uani 1 d .
C69 C 0.6928(3) 0.5090(2) 0.15392(17) 0.0288(8) Uani 1 d .
C70 C 0.7277(3) 0.5822(3) 0.13134(17) 0.0284(8) Uani 1 d .
C71 C 0.6644(3) 0.6619(2) 0.14613(17) 0.0278(8) Uani 1 d .
C72 C 0.5674(3) 0.6661(2) 0.18625(17) 0.0262(8) Uani 1 d .
C73 C 0.5360(3) 0.5917(2) 0.21235(17) 0.0271(8) Uani 1 d .
C74 C 0.7594(3) 0.4230(3) 0.1359(2) 0.0400(10) Uani 1 d .
H74A H 0.7481 0.4200 0.0949 0.060 Uiso 1 calc R
H74B H 0.7409 0.3769 0.1681 0.060 Uiso 1 calc R
H74C H 0.8313 0.4180 0.1333 0.060 Uiso 1 calc R
C75 C 0.7001(3) 0.7420(3) 0.1198(2) 0.0406(10) Uani 1 d .
H75A H 0.7734 0.7275 0.1189 0.061 Uiso 1 calc R
H75B H 0.6640 0.7836 0.1468 0.061 Uiso 1 calc R
H75C H 0.6857 0.7657 0.0769 0.061 Uiso 1 calc R
C76 C 0.4365(3) 0.5953(3) 0.2606(2) 0.0389(10) Uani 1 d .
H76A H 0.3796 0.6095 0.2383 0.058 Uiso 1 calc R
H76B H 0.4249 0.6384 0.2854 0.058 Uiso 1 calc R
H76C H 0.4420 0.5402 0.2889 0.058 Uiso 1 calc R
C77 C 0.4943(3) 0.7518(3) 0.19987(19) 0.0327(9) Uani 1 d .
H77A H 0.5037 0.7966 0.1626 0.039 Uiso 1 calc R
H77B H 0.4232 0.7496 0.2070 0.039 Uiso 1 calc R
C78 C 0.4393(3) 0.8541(2) 0.27049(19) 0.0314(9) Uani 1 d .
H78A H 0.3704 0.8465 0.2847 0.038 Uiso 1 calc R
H78B H 0.4381 0.8973 0.2311 0.038 Uiso 1 calc R
C79 C 0.4650(3) 0.8869(2) 0.32159(17) 0.0233(8) Uani 1 d .
C80 C 0.4252(3) 0.9733(2) 0.32460(17) 0.0267(8) Uani 1 d .
H80 H 0.3820 1.0100 0.2961 0.032 Uiso 1 calc R
C81 C 0.4490(3) 1.0059(2) 0.36962(18) 0.0282(8) Uani 1 d .
H81 H 0.4215 1.0640 0.3716 0.034 Uiso 1 calc R
C82 C 0.5139(3) 0.9514(2) 0.41164(17) 0.0248(8) Uani 1 d .
H82 H 0.5309 0.9735 0.4413 0.030 Uiso 1 calc R
C83 C 0.5540(2) 0.8644(2) 0.41001(16) 0.0200(7) Uani 1 d .
C84 C 0.5284(3) 0.8327(2) 0.36535(16) 0.0212(7) Uani 1 d .
H84 H 0.5540 0.7741 0.3645 0.025 Uiso 1 calc R
C85 C 0.6222(3) 0.8068(2) 0.45793(17) 0.0234(8) Uani 1 d .
H85A H 0.6686 0.8367 0.4624 0.028 Uiso 1 calc R
H85B H 0.5789 0.7960 0.4996 0.028 Uiso 1 calc R
C86 C 0.7533(3) 0.6725(2) 0.48534(17) 0.0288(8) Uani 1 d .
H86A H 0.7142 0.6704 0.5289 0.035 Uiso 1 calc R
H86B H 0.8069 0.6997 0.4818 0.035 Uiso 1 calc R
C87 C 0.8331(3) 0.5753(3) 0.08909(18) 0.0340(9) Uani 1 d .
H87A H 0.8464 0.5337 0.0619 0.041 Uiso 1 calc R
H87B H 0.8332 0.6306 0.0613 0.041 Uiso 1 calc R
C88 C 1.0172(3) 0.5314(2) 0.08718(17) 0.0255(8) Uani 1 d .
H88A H 1.0266 0.5855 0.0610 0.031 Uiso 1 calc R
H88B H 1.0191 0.4954 0.0582 0.031 Uiso 1 calc R
C89 C 1.1071(3) 0.4879(2) 0.12293(16) 0.0204(7) Uani 1 d .
C91 C 1.2896(3) 0.4148(2) 0.11940(17) 0.0229(8) Uani 1 d .
H91 H 1.3549 0.3932 0.0959 0.027 Uiso 1 calc R
C90 C 1.2048(3) 0.4545(2) 0.08826(16) 0.0220(7) Uani 1 d .
H90 H 1.2132 0.4587 0.0440 0.026 Uiso 1 calc R
C92 C 1.2769(3) 0.4075(2) 0.18543(16) 0.0214(7) Uani 1 d .
H92 H 1.3338 0.3803 0.2062 0.026 Uiso 1 calc R
C93 C 1.1803(3) 0.4404(2) 0.22099(16) 0.0184(7) Uani 1 d .
C94 C 1.0961(2) 0.4807(2) 0.18927(16) 0.0179(7) Uani 1 d .
H94 H 1.0311 0.5033 0.2127 0.022 Uiso 1 calc R
C95 C 1.1711(3) 0.4340(2) 0.29256(16) 0.0210(7) Uani 1 d .
H95A H 1.2036 0.3749 0.3115 0.025 Uiso 1 calc R
H95B H 1.2092 0.4697 0.2988 0.025 Uiso 1 calc R
C96 C 1.0626(3) 0.4481(2) 0.39559(16) 0.0241(8) Uani 1 d .
H96A H 1.1010 0.4829 0.4028 0.029 Uiso 1 calc R
H96B H 1.0963 0.3882 0.4120 0.029 Uiso 1 calc R
N1 N 0.1929(3) 1.1650(2) 0.22549(16) 0.0373(8) Uani 1 d .
H1X H 0.136(5) 1.152(4) 0.232(3) 0.08(2) Uiso 1 d .
N2 N 0.0735(3) 0.9299(2) 0.37208(15) 0.0262(7) Uani 1 d .
H2X H 0.041(4) 0.972(3) 0.354(2) 0.060(17) Uiso 1 d .
N3 N -0.2470(3) 0.9667(2) 0.21525(18) 0.0381(9) Uani 1 d .
H3X H -0.203(4) 0.979(4) 0.194(3) 0.07(2) Uiso 1 d .
N4 N -0.0952(2) 1.1867(2) 0.05644(16) 0.0303(8) Uani 1 d .
H4X H -0.077(5) 1.141(4) 0.071(3) 0.07(2) Uiso 1 d .
N5 N 0.1866(2) 0.7035(2) 0.17110(15) 0.0263(7) Uani 1 d .
H5X H 0.158(4) 0.747(3) 0.148(2) 0.051(15) Uiso 1 d .
N6 N 0.3492(2) 0.91722(19) 0.04295(16) 0.0253(7) Uani 1 d .
H6X H 0.353(3) 0.910(3) 0.082(2) 0.035(12) Uiso 1 d .
C1 C 0.2018(3) 1.1779(2) 0.11021(17) 0.0264(8) Uani 1 d .
C2 C 0.1079(3) 1.2131(2) 0.08606(18) 0.0285(8) Uani 1 d .
C3 C 0.0905(3) 1.1768(2) 0.04016(18) 0.0282(8) Uani 1 d .
C4 C 0.1647(3) 1.1058(2) 0.01875(17) 0.0269(8) Uani 1 d .
C5 C 0.2606(3) 1.0734(2) 0.04032(17) 0.0254(8) Uani 1 d .
C6 C 0.2773(3) 1.1079(2) 0.08768(17) 0.0246(8) Uani 1 d .
C7 C 0.0258(3) 1.2876(3) 0.1116(2) 0.0433(11) Uani 1 d .
H7A H 0.0413 1.3405 0.0893 0.065 Uiso 1 calc R
H7B H 0.0246 1.2806 0.1569 0.065 Uiso 1 calc R
H7C H -0.0407 1.2892 0.1048 0.065 Uiso 1 calc R
C8 C 0.1425(3) 1.0604(3) -0.0258(2) 0.0406(10) Uani 1 d .
H8A H 0.1687 1.0826 -0.0697 0.061 Uiso 1 calc R
H8B H 0.0689 1.0702 -0.0205 0.061 Uiso 1 calc R
H8C H 0.1758 0.9997 -0.0156 0.061 Uiso 1 calc R
C9 C 0.3747(3) 1.0667(3) 0.11791(19) 0.0318(9) Uani 1 d .
H9A H 0.4143 1.0150 0.1019 0.048 Uiso 1 calc R
H9B H 0.3554 1.0528 0.1639 0.048 Uiso 1 calc R
H9C H 0.4159 1.1062 0.1070 0.048 Uiso 1 calc R
C10 C 0.2202(3) 1.2144(2) 0.16128(18) 0.0305(9) Uani 1 d .
H10A H 0.2927 1.2128 0.1538 0.037 Uiso 1 calc R
H10B H 0.1786 1.2740 0.1588 0.037 Uiso 1 calc R
C11 C 0.2053(3) 1.2000(2) 0.27605(19) 0.0321(9) Uani 1 d .
H11A H 0.1570 1.2572 0.2757 0.039 Uiso 1 calc R
H11B H 0.2750 1.2060 0.2671 0.039 Uiso 1 calc R
C12 C 0.1878(3) 1.1460(2) 0.34219(18) 0.0257(8) Uani 1 d .
C13 C 0.2035(3) 1.1698(2) 0.39444(19) 0.0289(8) Uani 1 d .
H13 H 0.2233 1.2196 0.3884 0.035 Uiso 1 calc R
C14 C 0.1901(3) 1.1205(2) 0.45531(19) 0.0301(9) Uani 1 d .
H14 H 0.2014 1.1369 0.4900 0.036 Uiso 1 calc R
C15 C 0.1599(3) 1.0468(2) 0.46516(19) 0.0277(8) Uani 1 d .
H15 H 0.1509 1.0140 0.5064 0.033 Uiso 1 calc R
C16 C 0.1427(3) 1.0213(2) 0.41343(17) 0.0237(8) Uani 1 d .
C17 C 0.1575(3) 1.0718(2) 0.35249(18) 0.0257(8) Uani 1 d .
H17 H 0.1468 1.0554 0.3176 0.031 Uiso 1 calc R
C18 C 0.1099(3) 0.9407(2) 0.42559(18) 0.0267(8) Uani 1 d .
H18A H 0.1683 0.8913 0.4358 0.032 Uiso 1 calc R
H18B H 0.0550 0.9412 0.4630 0.032 Uiso 1 calc R
C19 C 0.0286(3) 0.8578(2) 0.39134(16) 0.0223(7) Uani 1 d .
H19A H -0.0327 0.8712 0.4241 0.027 Uiso 1 calc R
H19B H 0.0783 0.8072 0.4106 0.027 Uiso 1 calc R
C46 C 0.3547(3) 0.7410(2) 0.07830(16) 0.0200(7) Uani 1 d .
H46 H 0.2973 0.7843 0.0921 0.024 Uiso 1 calc R
C20 C -0.0013(3) 0.8365(2) 0.33659(16) 0.0208(7) Uani 1 d .
C21 C -0.1017(3) 0.8733(2) 0.32252(15) 0.0196(7) Uani 1 d .
C22 C -0.1316(3) 0.8458(2) 0.27632(16) 0.0229(8) Uani 1 d .
C23 C -0.0605(3) 0.7830(2) 0.24308(16) 0.0241(8) Uani 1 d .
C24 C 0.0398(3) 0.7468(2) 0.25693(16) 0.0222(7) Uani 1 d .
C25 C 0.0709(3) 0.7749(2) 0.30253(16) 0.0228(7) Uani 1 d .
C26 C -0.1783(3) 0.9431(2) 0.35664(17) 0.0256(8) Uani 1 d .
H26A H -0.2210 0.9177 0.3929 0.038 Uiso 1 calc R
H26B H -0.2213 0.9839 0.3274 0.038 Uiso 1 calc R
H26C H -0.1413 0.9720 0.3712 0.038 Uiso 1 calc R
C27 C -0.0909(3) 0.7564(3) 0.19085(19) 0.0370(10) Uani 1 d .
H27A H -0.0308 0.7395 0.1589 0.056 Uiso 1 calc R
H27B H -0.1419 0.8040 0.1710 0.056 Uiso 1 calc R
H27C H -0.1195 0.7088 0.2095 0.056 Uiso 1 calc R
C28 C 0.1807(3) 0.7393(2) 0.31392(19) 0.0310(9) Uani 1 d .
H28A H 0.1975 0.7791 0.3314 0.046 Uiso 1 calc R
H28B H 0.2266 0.7306 0.2739 0.046 Uiso 1 calc R
H28C H 0.1884 0.6853 0.3437 0.046 Uiso 1 calc R
C29 C -0.2405(3) 0.8861(2) 0.26170(17) 0.0281(8) Uani 1 d .
H29A H -0.2596 0.8466 0.2445 0.034 Uiso 1 calc R
H29B H -0.2888 0.8970 0.3011 0.034 Uiso 1 calc R
C30 C -0.3459(3) 1.0050(3) 0.1949(2) 0.0338(9) Uani 1 d .
H30A H -0.4006 1.0057 0.2324 0.041 Uiso 1 calc R
H30B H -0.3543 0.9703 0.1681 0.041 Uiso 1 calc R
C31 C -0.3563(3) 1.0952(2) 0.15762(18) 0.0279(8) Uani 1 d .
C32 C -0.2752(3) 1.1159(2) 0.1111(2) 0.0337(9) Uani 1 d .
H32 H -0.2150 1.0720 0.1019 0.040 Uiso 1 calc R
C33 C -0.2807(3) 1.1997(2) 0.0779(2) 0.0339(9) Uani 1 d .
C34 C -0.3721(3) 1.2636(3) 0.0913(2) 0.0370(10) Uani 1 d .
H34 H -0.3784 1.3201 0.0694 0.044 Uiso 1 calc R
C35 C -0.4533(3) 1.2441(3) 0.1366(2) 0.0452(12) Uani 1 d .
H35 H -0.5142 1.2877 0.1449 0.054 Uiso 1 calc R
C36 C -0.4458(3) 1.1611(3) 0.16984(19) 0.0344(9) Uani 1 d .
H36 H -0.5013 1.1493 0.2007 0.041 Uiso 1 calc R
C37 C -0.1902(3) 1.2199(3) 0.0304(2) 0.0445(11) Uani 1 d .
H37A H -0.1810 1.1955 -0.0073 0.053 Uiso 1 calc R
H37B H -0.2049 1.2819 0.0166 0.053 Uiso 1 calc R
C38 C -0.0100(3) 1.2156(3) 0.01358(19) 0.0347(9) Uani 1 d .
H38A H -0.0280 1.2779 0.0068 0.042 Uiso 1 calc R
H38B H 0.0002 1.1998 -0.0279 0.042 Uiso 1 calc R
C39 C 0.1145(3) 0.6737(2) 0.22612(17) 0.0275(8) Uani 1 d .
H39A H 0.1533 0.6320 0.2578 0.033 Uiso 1 calc R
H39B H 0.0756 0.6450 0.2120 0.033 Uiso 1 calc R
C40 C 0.2568(3) 0.6340(2) 0.13917(18) 0.0284(8) Uani 1 d .
H40A H 0.2197 0.6197 0.1130 0.034 Uiso 1 calc R
H40B H 0.2789 0.5834 0.1716 0.034 Uiso 1 calc R
C41 C 0.3515(3) 0.6567(2) 0.09694(15) 0.0215(7) Uani 1 d .
C42 C 0.4377(3) 0.5923(2) 0.07654(16) 0.0263(8) Uani 1 d .
H42 H 0.4360 0.5353 0.0878 0.032 Uiso 1 calc R
C43 C 0.5258(3) 0.6123(2) 0.03964(17) 0.0273(8) Uani 1 d .
H43 H 0.5839 0.5687 0.0271 0.033 Uiso 1 calc R
C44 C 0.5275(3) 0.6970(2) 0.02144(16) 0.0241(8) Uani 1 d .
H44 H 0.5872 0.7102 -0.0032 0.029 Uiso 1 calc R
C45 C 0.4409(2) 0.7630(2) 0.03958(15) 0.0193(7) Uani 1 d .
C47 C 0.4401(3) 0.8556(2) 0.01471(18) 0.0251(8) Uani 1 d .
H47A H 0.5017 0.8632 0.0232 0.030 Uiso 1 calc R
H47B H 0.4437 0.8683 -0.0316 0.030 Uiso 1 calc R
C48 C 0.3462(3) 1.0052(2) 0.01017(18) 0.0296(8) Uani 1 d .
H48A H 0.3386 1.0119 -0.0341 0.036 Uiso 1 calc R
H48B H 0.4121 1.0143 0.0093 0.036 Uiso 1 calc R
C97 C 0.1413(4) 0.9500(3) 0.1881(2) 0.0526(13) Uani 1 d .
H97A H 0.1711 0.9971 0.1715 0.079 Uiso 1 calc R
H97B H 0.1941 0.8968 0.1832 0.079 Uiso 1 calc R
H97C H 0.1125 0.9489 0.2330 0.079 Uiso 1 calc R
C98 C 0.0608(4) 0.9606(3) 0.1534(2) 0.0444(11) Uani 1 d .
N13 N -0.0086(6) 0.9755(4) 0.1293(3) 0.119(2) Uani 1 d .
C99 C 0.7516(5) 0.5777(5) 0.3092(3) 0.0824(19) Uani 1 d .
H99A H 0.7250 0.6390 0.3061 0.124 Uiso 1 calc R
H99B H 0.7720 0.5645 0.2667 0.124 Uiso 1 calc R
H99C H 0.8107 0.5563 0.3306 0.124 Uiso 1 calc R
C100 C 0.6778(5) 0.5403(4) 0.3430(3) 0.0680(17) Uani 1 d .
N14 N 0.6094(6) 0.5103(4) 0.3739(3) 0.108(2) Uani 1 d .
C101 C 0.8515(8) 0.2520(8) 0.3523(5) 0.170(5) Uani 1 d .
H10C H 0.7773 0.2677 0.3647 0.255 Uiso 1 calc R
H10D H 0.8828 0.2409 0.3896 0.255 Uiso 1 calc R
H10E H 0.8744 0.2010 0.3341 0.255 Uiso 1 calc R
C102 C 0.8889(6) 0.3382(9) 0.2939(6) 0.155(6) Uani 1 d .
N15 N 0.8793(16) 0.4006(10) 0.2778(6) 0.390(15) Uani 1 d .
C103 C 0.8079(7) 0.1726(5) 0.2211(3) 0.104(3) Uani 1 d .
H10F H 0.8255 0.1960 0.1762 0.156 Uiso 1 calc R
H10G H 0.7627 0.2179 0.2430 0.156 Uiso 1 calc R
H10H H 0.7735 0.1297 0.2258 0.156 Uiso 1 calc R
C104 C 0.8928(4) 0.1375(3) 0.2461(4) 0.078(2) Uani 1 d .
N16 N 0.9719(6) 0.1034(4) 0.2611(3) 0.111(2) Uani 1 d .

loop_
_atom_site_aniso_label
_atom_site_aniso_U_11
_atom_site_aniso_U_22
_atom_site_aniso_U_33
_atom_site_aniso_U_23
_atom_site_aniso_U_13
_atom_site_aniso_U_12
N7 0.045(2) 0.029(2) 0.031(2) 0.0002(17) 0.0053(17) -0.0200(17)
N8 0.040(2) 0.044(2) 0.0318(19) -0.0085(16) -0.0078(16) -0.0225(17)
N9 0.0284(19) 0.0318(18) 0.0322(18) -0.0150(14) -0.0124(15) 0.0005(15)
N10 0.0293(17) 0.0297(18) 0.0201(16) -0.0084(13) -0.0059(14) -0.0011(14)
N11 0.0205(16) 0.0342(19) 0.0190(16) -0.0034(14) -0.0032(13) -0.0069(14)
N12 0.0186(15) 0.0289(17) 0.0184(15) -0.0027(12) -0.0023(12) -0.0064(13)
C49 0.0238(19) 0.029(2) 0.0163(17) 0.0028(14) -0.0038(14) -0.0066(15)
C50 0.0206(18) 0.031(2) 0.0158(17) -0.0034(15) -0.0030(14) -0.0017(15)
C51 0.0277(19) 0.0282(19) 0.0146(17) -0.0034(14) -0.0075(14) -0.0055(15)
C52 0.0260(19) 0.0269(19) 0.0161(17) -0.0002(14) -0.0074(14) -0.0084(15)
C53 0.0231(18) 0.029(2) 0.0132(16) 0.0025(14) -0.0048(14) -0.0073(15)
C54 0.0246(19) 0.0241(19) 0.0203(18) 0.0025(15) -0.0043(15) -0.0028(15)
C55 0.030(2) 0.033(2) 0.031(2) -0.0070(17) 0.0020(17) -0.0031(17)
C56 0.033(2) 0.028(2) 0.028(2) -0.0023(16) -0.0061(16) -0.0099(17)
C57 0.028(2) 0.024(2) 0.043(2) -0.0007(17) 0.0060(18) -0.0018(17)
C58 0.026(2) 0.028(2) 0.029(2) 0.0014(16) 0.0021(16) -0.0067(16)
C59 0.028(2) 0.029(2) 0.041(2) 0.0046(18) -0.0017(18) -0.0127(17)
C60 0.0174(19) 0.026(2) 0.048(2) 0.0043(18) 0.0031(17) -0.0101(16)
C61 0.0176(19) 0.027(2) 0.050(3) -0.0002(19) 0.0061(17) -0.0066(16)
C62 0.028(2) 0.022(2) 0.072(3) 0.000(2) 0.007(2) -0.0091(17)
C63 0.032(2) 0.035(2) 0.068(3) -0.017(2) 0.005(2) -0.0188(19)
C64 0.035(2) 0.033(2) 0.057(3) -0.005(2) -0.008(2) -0.0177(19)
C66 0.051(3) 0.045(3) 0.058(3) -0.009(2) -0.020(2) -0.023(2)
C65 0.027(2) 0.0198(19) 0.058(3) -0.0051(18) -0.0082(19) -0.0102(16)
C67 0.030(2) 0.041(2) 0.037(2) -0.0168(18) -0.0073(17) -0.0079(18)
C68 0.025(2) 0.036(2) 0.0227(19) -0.0121(16) -0.0082(15) -0.0067(16)
C69 0.025(2) 0.038(2) 0.0250(19) -0.0133(17) -0.0106(16) -0.0001(17)
C70 0.0225(19) 0.046(2) 0.0194(18) -0.0113(17) -0.0085(15) -0.0058(17)
C71 0.027(2) 0.038(2) 0.0227(19) -0.0083(16) -0.0106(15) -0.0091(17)
C72 0.0245(19) 0.034(2) 0.0239(19) -0.0138(16) -0.0128(15) -0.0002(16)
C73 0.0207(18) 0.037(2) 0.0255(19) -0.0127(16) -0.0088(15) -0.0014(16)
C74 0.030(2) 0.042(2) 0.049(3) -0.026(2) -0.0024(19) -0.0011(19)
C75 0.040(2) 0.049(3) 0.040(2) -0.010(2) -0.0117(19) -0.017(2)
C76 0.026(2) 0.049(3) 0.040(2) -0.019(2) -0.0031(18) -0.0035(19)
C77 0.031(2) 0.036(2) 0.033(2) -0.0124(17) -0.0155(17) 0.0001(17)
C78 0.030(2) 0.027(2) 0.037(2) -0.0081(17) -0.0120(17) -0.0020(17)
C79 0.0196(18) 0.0229(19) 0.0247(18) -0.0047(15) 0.0005(14) -0.0056(15)
C80 0.0232(19) 0.0242(19) 0.0261(19) -0.0022(15) -0.0012(15) -0.0025(15)
C81 0.029(2) 0.0165(18) 0.035(2) -0.0081(16) 0.0007(16) -0.0042(15)
C82 0.0225(19) 0.0250(19) 0.0296(19) -0.0142(16) 0.0007(15) -0.0072(15)
C83 0.0148(17) 0.0251(19) 0.0204(17) -0.0052(14) 0.0040(13) -0.0106(14)
C84 0.0175(17) 0.0146(17) 0.0284(19) -0.0047(14) 0.0014(14) -0.0038(14)
C85 0.0222(18) 0.0242(19) 0.0268(19) -0.0081(15) -0.0024(15) -0.0095(15)
C86 0.030(2) 0.032(2) 0.0232(19) -0.0081(16) -0.0081(16) -0.0036(17)
C87 0.024(2) 0.052(3) 0.027(2) -0.0125(18) -0.0092(16) -0.0050(18)
C88 0.0258(19) 0.0249(19) 0.0232(19) 0.0005(15) -0.0032(15) -0.0085(15)
C89 0.0237(18) 0.0166(17) 0.0226(18) -0.0027(14) -0.0021(14) -0.0103(14)
C91 0.0194(18) 0.0214(18) 0.0272(19) -0.0100(15) 0.0020(14) -0.0052(14)
C90 0.0231(18) 0.0231(18) 0.0196(17) -0.0042(14) 0.0014(14) -0.0101(15)
C92 0.0198(18) 0.0164(17) 0.0287(19) -0.0047(14) -0.0050(15) -0.0049(14)
C93 0.0222(18) 0.0124(16) 0.0211(17) -0.0026(13) 0.0004(14) -0.0088(14)
C94 0.0156(17) 0.0155(17) 0.0217(17) -0.0047(13) 0.0009(13) -0.0051(13)
C95 0.0228(18) 0.0176(17) 0.0218(18) -0.0030(14) -0.0025(14) -0.0062(14)
C96 0.0232(19) 0.0258(19) 0.0197(18) 0.0004(15) -0.0039(14) -0.0057(15)
N1 0.052(2) 0.037(2) 0.0317(19) -0.0049(15) -0.0021(17) -0.0290(18)
N2 0.0348(19) 0.0203(17) 0.0276(17) -0.0023(14) -0.0115(14) -0.0108(15)
N3 0.0244(19) 0.052(2) 0.035(2) 0.0139(17) -0.0090(16) -0.0201(17)
N4 0.0222(17) 0.0295(19) 0.0325(19) 0.0019(15) -0.0087(14) -0.0018(15)
N5 0.0308(18) 0.0173(16) 0.0259(17) -0.0050(13) 0.0053(14) -0.0072(14)
N6 0.0262(17) 0.0238(17) 0.0242(17) -0.0047(13) 0.0004(13) -0.0084(13)
C1 0.027(2) 0.0203(18) 0.030(2) 0.0006(15) 0.0007(16) -0.0122(16)
C2 0.029(2) 0.0169(18) 0.034(2) 0.0031(15) -0.0001(16) -0.0089(15)
C3 0.027(2) 0.0215(19) 0.031(2) 0.0089(16) -0.0047(16) -0.0110(16)
C4 0.034(2) 0.0232(19) 0.0202(18) 0.0042(15) -0.0011(15) -0.0124(16)
C5 0.0252(19) 0.0208(18) 0.0252(19) 0.0059(15) 0.0011(15) -0.0119(15)
C6 0.0240(19) 0.0226(19) 0.0247(19) 0.0046(15) -0.0007(15) -0.0130(15)
C7 0.034(2) 0.026(2) 0.068(3) -0.014(2) -0.010(2) -0.0028(18)
C8 0.047(3) 0.044(3) 0.031(2) -0.0058(19) -0.0102(19) -0.012(2)
C9 0.023(2) 0.034(2) 0.036(2) -0.0070(17) -0.0017(16) -0.0076(17)
C10 0.032(2) 0.0215(19) 0.038(2) -0.0032(16) -0.0021(17) -0.0138(16)
C11 0.035(2) 0.025(2) 0.042(2) -0.0100(17) -0.0075(18) -0.0127(17)
C12 0.0222(19) 0.0204(18) 0.035(2) -0.0085(15) -0.0036(16) -0.0046(15)
C13 0.0221(19) 0.0242(19) 0.044(2) -0.0147(17) -0.0047(17) -0.0058(15)
C14 0.027(2) 0.033(2) 0.037(2) -0.0198(18) -0.0049(17) -0.0081(17)
C15 0.0211(19) 0.029(2) 0.035(2) -0.0106(17) -0.0055(16) -0.0059(16)
C16 0.0142(17) 0.0245(19) 0.032(2) -0.0100(16) -0.0034(15) -0.0028(14)
C17 0.0211(18) 0.0255(19) 0.032(2) -0.0128(16) -0.0064(15) -0.0013(15)
C18 0.026(2) 0.0236(19) 0.033(2) -0.0060(16) -0.0084(16) -0.0076(15)
C19 0.0217(18) 0.0211(18) 0.0215(18) -0.0033(14) -0.0012(14) -0.0054(14)
C46 0.0166(17) 0.0224(18) 0.0206(17) -0.0094(14) -0.0020(14) -0.0020(14)
C20 0.0275(19) 0.0145(17) 0.0197(17) 0.0008(13) -0.0014(14) -0.0101(14)
C21 0.0205(18) 0.0184(17) 0.0172(17) 0.0027(13) 0.0004(14) -0.0090(14)
C22 0.0240(19) 0.0249(19) 0.0200(18) 0.0012(14) 0.0004(14) -0.0146(15)
C23 0.033(2) 0.0241(19) 0.0184(17) -0.0003(14) 0.0016(15) -0.0197(16)
C24 0.0286(19) 0.0170(17) 0.0195(17) -0.0015(14) 0.0058(14) -0.0132(15)
C25 0.0253(19) 0.0192(18) 0.0228(18) -0.0010(14) 0.0006(14) -0.0106(15)
C26 0.0213(19) 0.030(2) 0.0226(18) -0.0033(15) 0.0007(15) -0.0075(15)
C27 0.046(3) 0.041(2) 0.032(2) -0.0104(18) -0.0030(19) -0.022(2)
C28 0.027(2) 0.030(2) 0.034(2) -0.0106(17) -0.0018(16) -0.0034(16)
C29 0.026(2) 0.039(2) 0.0234(19) -0.0034(16) -0.0029(15) -0.0182(17)
C30 0.0194(19) 0.041(2) 0.042(2) -0.0101(19) -0.0030(17) -0.0099(17)
C31 0.0190(18) 0.034(2) 0.034(2) -0.0145(17) -0.0096(16) -0.0033(16)
C32 0.0181(19) 0.027(2) 0.054(3) -0.0098(18) -0.0103(18) 0.0015(16)
C33 0.030(2) 0.030(2) 0.047(2) -0.0066(18) -0.0211(19) -0.0051(17)
C34 0.050(3) 0.027(2) 0.036(2) -0.0124(18) -0.028(2) 0.0072(19)
C35 0.042(3) 0.045(3) 0.037(2) -0.023(2) -0.017(2) 0.021(2)
C36 0.024(2) 0.049(3) 0.030(2) -0.0169(19) -0.0111(16) 0.0016(18)
C37 0.038(2) 0.038(2) 0.058(3) 0.009(2) -0.028(2) -0.012(2)
C38 0.035(2) 0.029(2) 0.034(2) 0.0064(17) -0.0109(18) -0.0076(18)
C39 0.038(2) 0.0219(19) 0.0230(19) -0.0054(15) 0.0037(16) -0.0148(16)
C40 0.035(2) 0.0240(19) 0.028(2) -0.0096(16) 0.0024(16) -0.0121(16)
C41 0.0269(19) 0.0235(19) 0.0155(17) -0.0063(14) -0.0055(14) -0.0057(15)
C42 0.038(2) 0.0210(18) 0.0194(18) -0.0061(14) -0.0049(16) -0.0053(16)
C43 0.027(2) 0.027(2) 0.0223(19) -0.0105(15) -0.0036(15) 0.0037(16)
C44 0.0176(18) 0.036(2) 0.0188(18) -0.0072(15) -0.0012(14) -0.0081(16)
C45 0.0180(17) 0.0248(18) 0.0174(17) -0.0063(14) -0.0063(13) -0.0052(14)
C47 0.0172(18) 0.030(2) 0.031(2) -0.0083(16) -0.0042(15) -0.0081(15)
C48 0.028(2) 0.0223(19) 0.032(2) -0.0013(16) 0.0051(16) -0.0099(16)
C97 0.047(3) 0.037(3) 0.047(3) 0.006(2) 0.024(2) -0.011(2)
C98 0.040(3) 0.051(3) 0.049(3) 0.004(2) -0.022(2) -0.022(2)
N13 0.150(7) 0.100(5) 0.107(5) -0.015(4) -0.005(5) -0.052(5)
C99 0.087(5) 0.099(5) 0.065(4) -0.019(4) -0.026(3) -0.019(4)
C100 0.107(5) 0.054(3) 0.062(4) 0.014(3) -0.041(3) -0.047(3)
N14 0.142(6) 0.097(5) 0.101(5) 0.008(4) -0.051(4) -0.055(4)
C101 0.140(9) 0.283(15) 0.116(7) -0.007(8) 0.014(6) -0.147(10)
C102 0.064(5) 0.241(12) 0.206(11) -0.195(11) -0.058(6) 0.036(6)
N15 0.77(3) 0.401(19) 0.247(12) 0.242(14) -0.360(18) -0.52(2)
C103 0.152(8) 0.124(6) 0.057(4) -0.020(4) -0.012(4) -0.070(6)
C104 0.015(2) 0.049(3) 0.145(6) 0.032(3) -0.030(3) -0.004(2)
N16 0.130(6) 0.095(5) 0.111(5) -0.031(4) -0.009(4) -0.037(4)

loop_
_atom_type_symbol
_atom_type_description
_atom_type_scat_dispersion_real
_atom_type_scat_dispersion_imag
_atom_type_scat_source
C C 0.0033 0.0016 'International Tables Vol C Tables 4.2.6.8 and 6.1.1.4'
H H 0.0000 0.0000 'International Tables Vol C Tables 4.2.6.8 and 6.1.1.4'
N N 0.0061 0.0033 'International Tables Vol C Tables 4.2.6.8 and 6.1.1.4'

loop_
_geom_angle_atom_site_label_1
_geom_angle_atom_site_label_2
_geom_angle_atom_site_label_3
_geom_angle
C58 N7 C59 113.5(3)
C66 N8 C67 113.4(3)
C78 N9 C77 111.2(3)
C85 N10 C86 112.3(3)
C88 N11 C87 111.3(3)
C95 N12 C96 111.4(3)
C50 C49 C54 120.1(3)
C50 C49 C58 119.8(3)
C54 C49 C58 120.1(3)
C49 C50 C51 120.1(3)
C49 C50 C55 120.7(3)
C51 C50 C55 119.2(3)
C52 C51 C50 119.8(3)
C52 C51 C86 120.9(3)
C50 C51 C86 119.2(3)
C51 C52 C53 120.0(3)
C51 C52 C56 121.6(3)
C53 C52 C56 118.4(3)
C54 C53 C52 120.3(3)
C54 C53 C96 120.2(3)
C52 C53 C96 119.5(3)
C53 C54 C49 119.4(3)
C53 C54 C57 120.0(3)
C49 C54 C57 120.6(3)
N7 C58 C49 111.7(3)
N7 C59 C60 110.6(3)
C61 C60 C65 118.6(4)
C61 C60 C59 121.0(4)
C65 C60 C59 120.3(3)
C62 C61 C60 120.6(4)
C61 C62 C63 120.7(4)
C62 C63 C64 119.9(4)
C65 C64 C63 118.2(4)
C65 C64 C66 119.6(4)
C63 C64 C66 122.1(4)
N8 C66 C64 112.7(3)
C64 C65 C60 121.9(4)
N8 C67 C68 112.6(3)
C69 C68 C73 119.4(4)
C69 C68 C67 120.8(3)
C73 C68 C67 119.7(3)
C68 C69 C70 120.4(3)
C68 C69 C74 119.0(4)
C70 C69 C74 120.6(3)
C69 C70 C71 120.3(3)
C69 C70 C87 119.3(3)
C71 C70 C87 120.3(4)
C70 C71 C72 119.1(3)
C70 C71 C75 120.6(3)
C72 C71 C75 120.3(3)
C73 C72 C71 120.4(3)
C73 C72 C77 119.1(3)
C71 C72 C77 120.5(4)
C72 C73 C68 120.1(3)
C72 C73 C76 120.0(3)
C68 C73 C76 119.9(4)
N9 C77 C72 111.8(3)
N9 C78 C79 113.4(3)
C80 C79 C84 118.8(3)
C80 C79 C78 119.1(3)
C84 C79 C78 122.1(3)
C79 C80 C81 120.7(3)
C82 C81 C80 119.6(3)
C81 C82 C83 120.8(3)
C84 C83 C82 118.9(3)
C84 C83 C85 122.1(3)
C82 C83 C85 119.0(3)
C83 C84 C79 121.2(3)
N10 C85 C83 113.5(3)
N10 C86 C51 112.7(3)
N11 C87 C70 111.7(3)
N11 C88 C89 115.1(3)
C90 C89 C94 118.9(3)
C90 C89 C88 118.7(3)
C94 C89 C88 122.4(3)
C92 C91 C90 120.0(3)
C91 C90 C89 120.3(3)
C91 C92 C93 120.7(3)
C92 C93 C94 118.9(3)
C92 C93 C95 118.8(3)
C94 C93 C95 122.3(3)
C93 C94 C89 121.2(3)
N12 C95 C93 114.4(3)
N12 C96 C53 112.3(3)
C11 N1 C10 112.4(3)
C18 N2 C19 110.6(3)
C30 N3 C29 113.7(3)
C37 N4 C38 112.9(3)
C40 N5 C39 112.7(3)
C48 N6 C47 111.1(3)
C6 C1 C2 120.0(3)
C6 C1 C10 119.8(3)
C2 C1 C10 120.2(3)
C3 C2 C1 119.6(3)
C3 C2 C7 120.6(3)
C1 C2 C7 119.7(4)
C4 C3 C2 120.4(3)
C4 C3 C38 120.0(4)
C2 C3 C38 119.6(3)
C3 C4 C5 120.0(3)
C3 C4 C8 120.9(3)
C5 C4 C8 119.1(3)
C6 C5 C4 119.7(3)
C6 C5 C48 120.3(3)
C4 C5 C48 119.9(3)
C1 C6 C5 120.1(3)
C1 C6 C9 119.2(3)
C5 C6 C9 120.7(3)
N1 C10 C1 110.6(3)
N1 C11 C12 113.7(3)
C13 C12 C17 118.7(3)
C13 C12 C11 119.4(3)
C17 C12 C11 122.0(3)
C14 C13 C12 120.5(3)
C13 C14 C15 120.5(3)
C14 C15 C16 120.4(4)
C17 C16 C15 118.0(3)
C17 C16 C18 122.7(3)
C15 C16 C18 119.2(3)
C12 C17 C16 121.9(3)
N2 C18 C16 114.4(3)
N2 C19 C20 114.0(3)
C41 C46 C45 121.8(3)
C21 C20 C25 120.1(3)
C21 C20 C19 120.6(3)
C25 C20 C19 119.1(3)
C20 C21 C22 119.9(3)
C20 C21 C26 120.4(3)
C22 C21 C26 119.7(3)
C23 C22 C21 120.3(3)
C23 C22 C29 120.5(3)
C21 C22 C29 119.3(3)
C24 C23 C22 119.7(3)
C24 C23 C27 119.9(3)
C22 C23 C27 120.3(3)
C23 C24 C25 120.4(3)
C23 C24 C39 120.6(3)
C25 C24 C39 119.0(3)
C20 C25 C24 119.5(3)
C20 C25 C28 120.8(3)
C24 C25 C28 119.7(3)
N3 C29 C22 110.6(3)
N3 C30 C31 111.7(3)
C36 C31 C32 117.9(4)
C36 C31 C30 121.0(4)
C32 C31 C30 121.1(3)
C31 C32 C33 122.4(4)
C34 C33 C32 117.8(4)
C34 C33 C37 121.4(4)
C32 C33 C37 120.8(4)
C35 C34 C33 120.4(4)
C34 C35 C36 121.0(4)
C35 C36 C31 120.4(4)
N4 C37 C33 112.6(3)
N4 C38 C3 112.3(3)
N5 C39 C24 111.9(3)
N5 C40 C41 113.1(3)
C46 C41 C42 118.8(3)
C46 C41 C40 121.1(3)
C42 C41 C40 120.2(3)
C43 C42 C41 120.4(3)
C44 C43 C42 119.9(3)
C43 C44 C45 120.7(3)
C46 C45 C44 118.2(3)
C46 C45 C47 121.4(3)
C44 C45 C47 120.3(3)
N6 C47 C45 114.3(3)
N6 C48 C5 114.6(3)
N13 C98 C97 172.9(6)
N14 C100 C99 177.2(7)
N15 C102 C101 149.8(16)
N16 C104 C103 171.7(9)

loop_
_geom_bond_atom_site_label_1
_geom_bond_atom_site_label_2
_geom_bond_distance
N7 C58 1.450(5)
N7 C59 1.468(5)
N8 C66 1.442(5)
N8 C67 1.452(5)
N9 C78 1.449(5)
N9 C77 1.472(5)
N10 C85 1.450(4)
N10 C86 1.467(4)
N11 C88 1.443(5)
N11 C87 1.469(4)
N12 C95 1.443(4)
N12 C96 1.461(4)
C49 C50 1.395(5)
C49 C54 1.406(5)
C49 C58 1.508(5)
C50 C51 1.402(5)
C50 C55 1.521(5)
C51 C52 1.390(5)
C51 C86 1.503(5)
C52 C53 1.405(5)
C52 C56 1.514(5)
C53 C54 1.397(5)
C53 C96 1.518(5)
C54 C57 1.514(5)
C59 C60 1.493(6)
C60 C61 1.381(5)
C60 C65 1.392(6)
C61 C62 1.370(6)
C62 C63 1.389(7)
C63 C64 1.397(6)
C64 C65 1.387(6)
C64 C66 1.504(6)
C67 C68 1.515(5)
C68 C69 1.394(5)
C68 C73 1.404(5)
C69 C70 1.396(6)
C69 C74 1.522(5)
C70 C71 1.402(5)
C70 C87 1.511(5)
C71 C72 1.406(5)
C71 C75 1.510(6)
C72 C73 1.393(5)
C72 C77 1.512(5)
C73 C76 1.511(5)
C78 C79 1.517(5)
C79 C80 1.381(5)
C79 C84 1.395(5)
C80 C81 1.385(5)
C81 C82 1.383(5)
C82 C83 1.385(5)
C83 C84 1.383(5)
C83 C85 1.510(5)
C88 C89 1.507(5)
C89 C90 1.391(5)
C89 C94 1.394(5)
C91 C92 1.385(5)
C91 C90 1.388(5)
C92 C93 1.387(5)
C93 C94 1.389(5)
C93 C95 1.513(5)
N1 C11 1.442(5)
N1 C10 1.464(5)
N2 C18 1.449(5)
N2 C19 1.462(4)
N3 C30 1.435(5)
N3 C29 1.455(5)
N4 C37 1.445(5)
N4 C38 1.452(5)
N5 C40 1.457(5)
N5 C39 1.458(4)
N6 C48 1.455(5)
N6 C47 1.457(4)
C1 C6 1.395(5)
C1 C2 1.410(5)
C1 C10 1.505(5)
C2 C3 1.398(5)
C2 C7 1.508(5)
C3 C4 1.391(5)
C3 C38 1.516(5)
C4 C5 1.406(5)
C4 C8 1.515(5)
C5 C6 1.402(5)
C5 C48 1.502(5)
C6 C9 1.522(5)
C11 C12 1.505(5)
C12 C13 1.384(5)
C12 C17 1.388(5)
C13 C14 1.378(5)
C14 C15 1.380(5)
C15 C16 1.399(5)
C16 C17 1.389(5)
C16 C18 1.504(5)
C19 C20 1.509(5)
C46 C41 1.378(5)
C46 C45 1.384(5)
C20 C21 1.398(5)
C20 C25 1.402(5)
C21 C22 1.401(5)
C21 C26 1.513(5)
C22 C23 1.400(5)
C22 C29 1.513(5)
C23 C24 1.395(5)
C23 C27 1.514(5)
C24 C25 1.406(5)
C24 C39 1.506(5)
C25 C28 1.498(5)
C30 C31 1.500(5)
C31 C36 1.384(5)
C31 C32 1.391(5)
C32 C33 1.393(5)
C33 C34 1.386(5)
C33 C37 1.492(6)
C34 C35 1.373(6)
C35 C36 1.377(6)
C40 C41 1.508(5)
C41 C42 1.387(5)
C42 C43 1.380(5)
C43 C44 1.379(5)
C44 C45 1.392(5)
C45 C47 1.504(5)
C97 C98 1.436(7)
C98 N13 1.132(8)
C99 C100 1.342(8)
C100 N14 1.198(8)
C101 C102 1.791(17)
C102 N15 0.989(16)
C103 C104 1.311(9)
C104 N16 1.139(8)
